data_4311377
loop_
_publ_author_name
'Cora E. MacBeth'
'J. Christopher Thomas'
'Theodore A. Betley'
'Jonas C. Peters'

_publ_section_title
;
 The Coordination Chemistry of "[BP3]NiX" Platforms: Targeting Low-Valent
 Nickel Sources as Promising Candidates to L3NiE and L3Ni\\tbE Linkages
;
_journal_name_full 'Inorganic Chemistry'
_journal_page_first 4645
_journal_page_last 4662
_journal_paper_doi 10.1021/ic049936p
_journal_volume 43
_journal_year 2004
_chemical_formula_moiety 'C45 H41 B Cl Ni O2 P3, C6 H6'
_chemical_formula_sum 'C51 H47 B Cl Ni O2 P3'
_chemical_formula_weight 889.77
_chemical_name_systematic
; 
 ? 
;
_space_group_IT_number 14
_symmetry_cell_setting monoclinic
_symmetry_space_group_name_Hall '-P 2ybc'
_symmetry_space_group_name_H-M 'P 1 21/c 1'
_atom_sites_solution_hydrogens geom
_atom_sites_solution_primary direct
_atom_sites_solution_secondary difmap
_audit_creation_method SHELXL-97
_cell_angle_alpha 90.00
_cell_angle_beta 113.3790(10)
_cell_angle_gamma 90.00
_cell_formula_units_Z 4
_cell_length_a 16.2376(12)
_cell_length_b 16.4690(13)
_cell_length_c 17.7364(14)
_cell_measurement_reflns_used 6815
_cell_measurement_temperature 100(2)
_cell_measurement_theta_max 28.19
_cell_measurement_theta_min 2.33
_cell_volume 4353.6(6)
_computing_cell_refinement 'Bruker SMART'
_computing_data_collection 'Bruker SMART'
_computing_data_reduction 'Bruker SAINT'
_computing_molecular_graphics 'Bruker SHELXTL'
_computing_publication_material 'Bruker SHELXTL'
_computing_structure_refinement 'SHELXL-97 (Sheldrick, 1997)'
_computing_structure_solution 'SHELXS-97 (Sheldrick, 1990)'
_diffrn_ambient_temperature 100(2)
_diffrn_measured_fraction_theta_full 0.939
_diffrn_measured_fraction_theta_max 0.939
_diffrn_measurement_device_type 'CCD area detector'
_diffrn_measurement_method 'phi and omega scans'
_diffrn_radiation_monochromator graphite
_diffrn_radiation_source 'fine-focus sealed tube'
_diffrn_radiation_type MoK\a
_diffrn_radiation_wavelength 0.71073
_diffrn_reflns_av_R_equivalents 0.0856
_diffrn_reflns_av_sigmaI/netI 0.0695
_diffrn_reflns_limit_h_max 21
_diffrn_reflns_limit_h_min -21
_diffrn_reflns_limit_k_max 21
_diffrn_reflns_limit_k_min -21
_diffrn_reflns_limit_l_max 23
_diffrn_reflns_limit_l_min -23
_diffrn_reflns_number 61180
_diffrn_reflns_theta_full 28.44
_diffrn_reflns_theta_max 28.44
_diffrn_reflns_theta_min 1.76
_exptl_absorpt_coefficient_mu 0.658
_exptl_absorpt_correction_type none
_exptl_crystal_colour dichroic
_exptl_crystal_density_diffrn 1.357
_exptl_crystal_density_meas 0
_exptl_crystal_density_method 'not measured'
_exptl_crystal_description plate
_exptl_crystal_F_000 1856
_exptl_crystal_size_max 0.33
_exptl_crystal_size_mid 0.28
_exptl_crystal_size_min 0.09
_refine_diff_density_max 1.410
_refine_diff_density_min -0.875
_refine_diff_density_rms 0.091
_refine_ls_extinction_method none
_refine_ls_goodness_of_fit_ref 1.601
_refine_ls_hydrogen_treatment mixed
_refine_ls_matrix_type full
_refine_ls_number_parameters 532
_refine_ls_number_reflns 10300
_refine_ls_number_restraints 0
_refine_ls_restrained_S_all 1.601
_refine_ls_R_factor_all 0.0928
_refine_ls_R_factor_gt 0.0493
_refine_ls_shift/su_max 0.008
_refine_ls_shift/su_mean 0.001
_refine_ls_structure_factor_coef Fsqd
_refine_ls_weighting_details 'calc w=1/[\s^2^(Fo^2^)+(0.0000P)^2^+0.0000P] where P=(Fo^2^+2Fc^2^)/3'
_refine_ls_weighting_scheme calc
_refine_ls_wR_factor_gt 0.0732
_refine_ls_wR_factor_ref 0.0784
_reflns_number_gt 6705
_reflns_number_total 10300
_reflns_threshold_expression >2sigma(I)
_cod_data_source_file ic049936psi20040115_124736_06.cif
_cod_data_source_block bpo2pnicl
_cod_depositor_comments
;
The following automatic conversions were performed:
'_symmetry_cell_setting' value 'Monoclinic' changed to 'monoclinic'
according to '/home/saulius/struct/CIF-dictionaries/cif_core.dic'
dictionary named 'cif_core.dic' version 2.4.1 from 2010-06-29.

Automatic conversion script
Id: cif_fix_enum 1527 2010-12-29 10:47:43Z saulius 
;
_cod_database_code 4311377

loop_
_symmetry_equiv_pos_as_xyz
'x, y, z'
'-x, y+1/2, -z+1/2'
'-x, -y, -z'
'x, -y-1/2, z-1/2'

loop_
_atom_site_label
_atom_site_type_symbol
_atom_site_fract_x
_atom_site_fract_y
_atom_site_fract_z
_atom_site_U_iso_or_equiv
_atom_site_adp_type
_atom_site_occupancy
_atom_site_symmetry_multiplicity
_atom_site_calc_flag
_atom_site_refinement_flags
_atom_site_disorder_assembly
_atom_site_disorder_group
Ni Ni 0.12727(2) 0.811803(19) 0.139674(19) 0.01860(9) Uani 1 1 d . . .
P3 P 0.06157(4) 0.73349(4) 0.02416(4) 0.01747(16) Uani 1 1 d . . .
P2 P 0.26966(4) 0.86766(4) 0.06371(4) 0.01724(15) Uani 1 1 d . . .
P1 P 0.27464(4) 0.67183(4) 0.21131(4) 0.01914(16) Uani 1 1 d . . .
Cl Cl 0.02425(4) 0.85692(4) 0.18143(4) 0.02802(17) Uani 1 1 d . . .
O2 O 0.20052(10) 0.87968(9) 0.09992(10) 0.0208(4) Uani 1 1 d . . .
O1 O 0.22099(11) 0.74515(10) 0.21560(10) 0.0245(4) Uani 1 1 d . . .
B B 0.24445(18) 0.68462(16) 0.03142(17) 0.0166(6) Uani 1 1 d . . .
C1 C 0.13756(15) 0.66085(13) 0.00939(14) 0.0165(6) Uani 1 1 d . . .
H1A H 0.1377 0.6121 0.0422 0.020 Uiso 1 1 calc R . .
H1B H 0.1108 0.6442 -0.0490 0.020 Uiso 1 1 calc R . .
C2 C 0.26576(16) 0.95537(14) 0.00071(14) 0.0173(6) Uani 1 1 d . . .
C3 C 0.39176(17) 0.73592(15) 0.35853(15) 0.0241(6) Uani 1 1 d . . .
H3 H 0.3513 0.7805 0.3457 0.029 Uiso 1 1 calc R . .
C4 C 0.27531(16) 0.62344(13) -0.02664(15) 0.0167(6) Uani 1 1 d . . .
C5 C 0.32115(17) 0.96053(15) -0.04240(15) 0.0235(6) Uani 1 1 d . . .
H5 H 0.3603 0.9169 -0.0404 0.028 Uiso 1 1 calc R . .
C6 C 0.38067(16) 0.87228(13) 0.14537(15) 0.0165(6) Uani 1 1 d . . .
C7 C 0.21312(16) 0.57975(15) 0.20908(14) 0.0193(6) Uani 1 1 d . . .
C8 C 0.24285(17) 0.56899(14) -0.16436(16) 0.0218(6) Uani 1 1 d . . .
H8 H 0.2056 0.5690 -0.2214 0.026 Uiso 1 1 calc R . .
C9 C -0.19317(18) 0.67961(16) 0.00312(17) 0.0309(7) Uani 1 1 d . . .
H9 H -0.2494 0.7067 -0.0153 0.037 Uiso 1 1 calc R . .
C10 C 0.31529(17) 0.51716(14) -0.13407(16) 0.0223(6) Uani 1 1 d . . .
H10 H 0.3278 0.4807 -0.1697 0.027 Uiso 1 1 calc R . .
C11 C 0.00756(16) 0.77330(15) -0.14445(15) 0.0221(6) Uani 1 1 d . . .
H11 H 0.0268 0.7205 -0.1516 0.027 Uiso 1 1 calc R . .
C12 C 0.11869(18) 0.44044(17) 0.21294(16) 0.0312(7) Uani 1 1 d . . .
H12 H 0.0863 0.3928 0.2143 0.037 Uiso 1 1 calc R . .
C13 C 0.20612(18) 1.08725(16) -0.05106(16) 0.0311(7) Uani 1 1 d . . .
H13 H 0.1665 1.1309 -0.0547 0.037 Uiso 1 1 calc R . .
C14 C 0.34876(16) 0.57122(15) 0.00081(16) 0.0213(6) Uani 1 1 d . . .
H14 H 0.3868 0.5710 0.0576 0.026 Uiso 1 1 calc R . .
C15 C -0.03666(16) 0.67872(14) 0.02299(14) 0.0193(6) Uani 1 1 d . . .
C16 C 0.25814(16) 0.77930(13) 0.00248(14) 0.0168(6) Uani 1 1 d . . .
H16A H 0.2064 0.7895 -0.0500 0.020 Uiso 1 1 calc R . .
H16B H 0.3120 0.7775 -0.0106 0.020 Uiso 1 1 calc R . .
C17 C 0.17394(18) 0.43999(16) 0.17050(16) 0.0288(7) Uani 1 1 d . . .
H17 H 0.1793 0.3924 0.1425 0.035 Uiso 1 1 calc R . .
C18 C -0.02977(17) 0.60072(15) 0.05554(15) 0.0242(6) Uani 1 1 d . . .
H18 H 0.0260 0.5729 0.0736 0.029 Uiso 1 1 calc R . .
C19 C -0.05846(17) 0.90099(16) -0.20204(17) 0.0302(7) Uani 1 1 d . . .
H19 H -0.0844 0.9356 -0.2483 0.036 Uiso 1 1 calc R . .
C20 C 0.01700(15) 0.79862(14) -0.06646(15) 0.0173(6) Uani 1 1 d . . .
C21 C 0.15667(16) 0.57907(16) 0.25118(15) 0.0247(6) Uani 1 1 d . . .
H21 H 0.1501 0.6267 0.2785 0.030 Uiso 1 1 calc R . .
C22 C 0.43264(17) 0.60431(15) 0.32645(15) 0.0229(6) Uani 1 1 d . . .
H22 H 0.4202 0.5587 0.2909 0.028 Uiso 1 1 calc R . .
C23 C 0.52788(17) 0.67223(16) 0.44871(16) 0.0291(7) Uani 1 1 d . . .
H23 H 0.5811 0.6734 0.4975 0.035 Uiso 1 1 calc R . .
C24 C 0.20737(17) 1.01885(15) -0.00383(16) 0.0273(7) Uani 1 1 d . . .
H24 H 0.1689 1.0158 0.0248 0.033 Uiso 1 1 calc R . .
C25 C 0.36908(17) 0.51884(14) -0.05181(16) 0.0230(6) Uani 1 1 d . . .
H25 H 0.4202 0.4845 -0.0304 0.028 Uiso 1 1 calc R . .
C26 C -0.01132(16) 0.87697(14) -0.05773(16) 0.0223(6) Uani 1 1 d . . .
H26 H -0.0041 0.8958 -0.0049 0.027 Uiso 1 1 calc R . .
C27 C 0.11012(17) 0.50942(17) 0.25335(16) 0.0302(7) Uani 1 1 d . . .
H27 H 0.0722 0.5091 0.2827 0.036 Uiso 1 1 calc R . .
C28 C -0.04979(18) 0.92751(16) -0.12534(17) 0.0297(7) Uani 1 1 d . . .
H28 H -0.0701 0.9801 -0.1189 0.036 Uiso 1 1 calc R . .
C29 C 0.45904(17) 0.85172(14) 0.13503(16) 0.0222(6) Uani 1 1 d . . .
H29 H 0.4551 0.8310 0.0837 0.027 Uiso 1 1 calc R . .
C30 C 0.22441(17) 0.62091(14) -0.11179(15) 0.0198(6) Uani 1 1 d . . .
H30 H 0.1748 0.6567 -0.1344 0.024 Uiso 1 1 calc R . .
C31 C 0.37267(16) 0.66965(14) 0.30614(15) 0.0178(6) Uani 1 1 d . . .
C32 C 0.22153(16) 0.50932(15) 0.16891(15) 0.0235(6) Uani 1 1 d . . .
H32 H 0.2601 0.5089 0.1403 0.028 Uiso 1 1 calc R . .
C33 C 0.54190(17) 0.86116(15) 0.19843(16) 0.0245(6) Uani 1 1 d . . .
H33 H 0.5946 0.8467 0.1907 0.029 Uiso 1 1 calc R . .
C34 C 0.47228(18) 0.91270(17) 0.28375(16) 0.0329(7) Uani 1 1 d . . .
H34 H 0.4769 0.9338 0.3352 0.039 Uiso 1 1 calc R . .
C35 C 0.50928(17) 0.60544(16) 0.39724(16) 0.0261(6) Uani 1 1 d . . .
H35 H 0.5494 0.5606 0.4108 0.031 Uiso 1 1 calc R . .
C36 C 0.54854(18) 0.89147(15) 0.27279(16) 0.0263(7) Uani 1 1 d . . .
H36 H 0.6057 0.8977 0.3165 0.032 Uiso 1 1 calc R . .
C37 C -0.02953(16) 0.82432(16) -0.21168(16) 0.0257(6) Uani 1 1 d . . .
H37 H -0.0351 0.8065 -0.2644 0.031 Uiso 1 1 calc R . .
C38 C 0.31911(18) 1.02905(15) -0.08800(15) 0.0280(7) Uani 1 1 d . . .
H38 H 0.3576 1.0328 -0.1166 0.034 Uiso 1 1 calc R . .
C39 C -0.10283(18) 0.56330(16) 0.06196(16) 0.0281(7) Uani 1 1 d . . .
H39 H -0.0968 0.5102 0.0844 0.034 Uiso 1 1 calc R . .
C40 C -0.11936(17) 0.71735(15) -0.00299(15) 0.0246(6) Uani 1 1 d . . .
H40 H -0.1257 0.7705 -0.0253 0.030 Uiso 1 1 calc R . .
C41 C 0.38904(17) 0.90371(15) 0.22075(16) 0.0268(7) Uani 1 1 d . . .
H41 H 0.3368 0.9192 0.2290 0.032 Uiso 1 1 calc R . .
C42 C 0.26212(18) 1.09147(16) -0.09225(16) 0.0296(7) Uani 1 1 d . . .
H42 H 0.2611 1.1383 -0.1239 0.035 Uiso 1 1 calc R . .
C43 C 0.34998(17) 0.19056(15) 0.36955(16) 0.0264(6) Uani 1 1 d . . .
H43 H 0.3557 0.1980 0.4245 0.032 Uiso 1 1 calc R . .
C44 C 0.26911(18) 0.20366(15) 0.30635(17) 0.0279(7) Uani 1 1 d . . .
H44 H 0.2188 0.2198 0.3174 0.034 Uiso 1 1 calc R . .
C45 C 0.42340(17) 0.16666(15) 0.35475(17) 0.0278(7) Uani 1 1 d . . .
H45 H 0.4796 0.1580 0.3992 0.033 Uiso 1 1 calc R . .
C46 C 0.26056(19) 0.19348(17) 0.22655(18) 0.0401(8) Uani 1 1 d . . .
H46 H 0.2045 0.2035 0.1825 0.048 Uiso 1 1 calc R . .
C47 C 0.4148(2) 0.15543(17) 0.27483(19) 0.0369(8) Uani 1 1 d . . .
H47 H 0.4651 0.1385 0.2642 0.044 Uiso 1 1 calc R . .
C48 C 0.3332(2) 0.16873(18) 0.21007(19) 0.0418(8) Uani 1 1 d . . .
H48 H 0.3271 0.1610 0.1550 0.050 Uiso 1 1 calc R . .
C49 C 0.31211(15) 0.66955(14) 0.13031(14) 0.0179(6) Uani 1 1 d . . .
H49A H 0.3606 0.7104 0.1440 0.022 Uiso 1 1 calc R . .
H49B H 0.3406 0.6159 0.1331 0.022 Uiso 1 1 calc R . .
C50 C -0.18394(18) 0.60223(16) 0.03624(16) 0.0304(7) Uani 1 1 d . . .
H50 H -0.2338 0.5762 0.0411 0.037 Uiso 1 1 calc R . .
C51 C 0.46915(17) 0.73742(16) 0.42921(16) 0.0278(7) Uani 1 1 d . . .
H51 H 0.4822 0.7832 0.4646 0.033 Uiso 1 1 calc R . .

loop_
_atom_site_aniso_label
_atom_site_aniso_U_11
_atom_site_aniso_U_22
_atom_site_aniso_U_33
_atom_site_aniso_U_23
_atom_site_aniso_U_13
_atom_site_aniso_U_12
Ni 0.02065(19) 0.01584(18) 0.0226(2) -0.00148(15) 0.01207(15) 0.00041(15)
P3 0.0182(4) 0.0152(3) 0.0217(4) 0.0010(3) 0.0108(3) -0.0006(3)
P2 0.0182(4) 0.0139(3) 0.0212(4) -0.0021(3) 0.0095(3) -0.0021(3)
P1 0.0202(4) 0.0181(4) 0.0200(4) -0.0020(3) 0.0088(3) 0.0002(3)
Cl 0.0252(4) 0.0317(4) 0.0319(4) -0.0035(3) 0.0164(3) 0.0037(3)
O2 0.0211(10) 0.0172(9) 0.0266(11) -0.0044(8) 0.0120(9) -0.0036(7)
O1 0.0253(10) 0.0254(10) 0.0210(10) -0.0018(8) 0.0074(9) 0.0050(8)
B 0.0184(15) 0.0142(15) 0.0179(16) 0.0004(13) 0.0079(13) 0.0012(13)
C1 0.0231(14) 0.0132(13) 0.0166(14) 0.0012(10) 0.0116(12) 0.0009(11)
C2 0.0175(14) 0.0143(13) 0.0159(14) -0.0017(11) 0.0023(12) -0.0027(11)
C3 0.0241(16) 0.0204(15) 0.0275(17) 0.0012(12) 0.0100(14) 0.0030(12)
C4 0.0170(14) 0.0113(13) 0.0261(16) -0.0012(11) 0.0131(12) -0.0043(11)
C5 0.0277(16) 0.0199(15) 0.0224(16) -0.0009(12) 0.0094(13) -0.0014(12)
C6 0.0192(14) 0.0109(13) 0.0206(15) 0.0012(11) 0.0093(12) -0.0012(11)
C7 0.0178(14) 0.0234(15) 0.0165(15) 0.0029(11) 0.0067(12) 0.0016(11)
C8 0.0281(16) 0.0188(14) 0.0220(15) 0.0005(12) 0.0136(13) -0.0047(12)
C9 0.0237(16) 0.0301(17) 0.0430(19) -0.0029(14) 0.0177(14) 0.0016(13)
C10 0.0305(16) 0.0162(14) 0.0285(17) -0.0035(12) 0.0205(14) -0.0041(12)
C11 0.0174(14) 0.0213(15) 0.0303(17) -0.0002(12) 0.0123(13) -0.0003(12)
C12 0.0273(17) 0.0311(18) 0.0303(18) 0.0086(14) 0.0062(14) -0.0090(13)
C13 0.0319(17) 0.0167(15) 0.0349(18) 0.0004(13) 0.0030(15) 0.0045(13)
C14 0.0172(14) 0.0243(15) 0.0226(16) -0.0039(12) 0.0082(13) -0.0055(12)
C15 0.0211(14) 0.0192(14) 0.0208(15) -0.0024(11) 0.0116(12) -0.0031(12)
C16 0.0153(13) 0.0178(14) 0.0187(14) -0.0027(11) 0.0085(12) -0.0017(11)
C17 0.0355(18) 0.0235(16) 0.0264(17) 0.0002(12) 0.0112(14) -0.0055(13)
C18 0.0240(15) 0.0220(15) 0.0289(17) 0.0017(12) 0.0130(13) 0.0003(12)
C19 0.0298(17) 0.0302(17) 0.0289(18) 0.0124(13) 0.0098(14) -0.0024(13)
C20 0.0121(13) 0.0196(14) 0.0203(15) 0.0023(11) 0.0068(11) -0.0024(11)
C21 0.0214(15) 0.0308(16) 0.0214(16) 0.0028(12) 0.0079(13) 0.0043(13)
C22 0.0276(16) 0.0213(15) 0.0220(16) -0.0028(12) 0.0121(14) -0.0016(12)
C23 0.0223(15) 0.0386(18) 0.0202(16) 0.0027(13) 0.0019(13) 0.0021(13)
C24 0.0245(16) 0.0230(16) 0.0333(18) -0.0067(13) 0.0103(14) -0.0038(13)
C25 0.0197(15) 0.0171(14) 0.0365(18) -0.0016(12) 0.0156(14) 0.0019(11)
C26 0.0245(15) 0.0174(14) 0.0233(16) 0.0000(12) 0.0076(13) -0.0016(12)
C27 0.0218(16) 0.0440(19) 0.0278(17) 0.0110(14) 0.0130(14) -0.0001(14)
C28 0.0335(17) 0.0173(15) 0.0363(19) 0.0031(13) 0.0117(15) 0.0012(13)
C29 0.0249(15) 0.0223(15) 0.0208(15) -0.0010(12) 0.0107(13) 0.0017(12)
C30 0.0235(15) 0.0149(14) 0.0251(16) 0.0020(11) 0.0138(13) -0.0004(11)
C31 0.0207(14) 0.0184(14) 0.0176(14) 0.0012(11) 0.0111(12) 0.0004(11)
C32 0.0253(16) 0.0254(16) 0.0220(16) 0.0008(12) 0.0116(13) -0.0022(12)
C33 0.0208(15) 0.0208(15) 0.0355(18) 0.0030(13) 0.0148(14) 0.0035(12)
C34 0.0283(17) 0.0465(19) 0.0212(17) -0.0148(14) 0.0071(14) -0.0054(15)
C35 0.0267(16) 0.0268(16) 0.0247(17) 0.0060(13) 0.0101(14) 0.0086(13)
C36 0.0203(15) 0.0256(16) 0.0274(17) -0.0003(13) 0.0035(13) -0.0060(12)
C37 0.0174(14) 0.0384(18) 0.0218(16) 0.0028(13) 0.0084(12) -0.0015(13)
C38 0.0367(18) 0.0249(16) 0.0223(16) 0.0002(12) 0.0115(14) -0.0069(14)
C39 0.0361(18) 0.0213(15) 0.0320(18) -0.0011(12) 0.0190(15) -0.0075(13)
C40 0.0271(16) 0.0218(15) 0.0313(17) -0.0001(12) 0.0184(14) -0.0032(12)
C41 0.0202(15) 0.0339(17) 0.0291(17) -0.0078(13) 0.0127(14) -0.0014(13)
C42 0.0342(17) 0.0207(16) 0.0231(17) 0.0042(12) 0.0000(14) -0.0059(13)
C43 0.0341(17) 0.0197(15) 0.0276(17) -0.0055(13) 0.0146(14) -0.0045(13)
C44 0.0235(16) 0.0236(16) 0.0354(18) -0.0070(13) 0.0103(14) -0.0038(12)
C45 0.0215(15) 0.0229(16) 0.0358(19) -0.0021(13) 0.0082(14) -0.0018(12)
C46 0.0273(17) 0.050(2) 0.0331(19) 0.0020(16) 0.0012(15) -0.0081(15)
C47 0.0348(19) 0.0361(18) 0.051(2) -0.0120(15) 0.0294(18) -0.0095(14)
C48 0.045(2) 0.055(2) 0.0308(19) -0.0127(16) 0.0208(17) -0.0197(17)
C49 0.0200(14) 0.0125(13) 0.0245(15) 0.0015(11) 0.0122(12) -0.0004(11)
C50 0.0321(17) 0.0319(18) 0.0385(19) -0.0103(14) 0.0258(15) -0.0162(14)
C51 0.0314(17) 0.0252(16) 0.0250(17) -0.0043(13) 0.0094(14) -0.0035(13)

loop_
_atom_type_symbol
_atom_type_description
_atom_type_scat_dispersion_real
_atom_type_scat_dispersion_imag
_atom_type_scat_source
C C 0.0033 0.0016 'International Tables Vol C Tables 4.2.6.8 and 6.1.1.4'
H H 0.0000 0.0000 'International Tables Vol C Tables 4.2.6.8 and 6.1.1.4'
B B 0.0013 0.0007 'International Tables Vol C Tables 4.2.6.8 and 6.1.1.4'
P P 0.1023 0.0942 'International Tables Vol C Tables 4.2.6.8 and 6.1.1.4'
Cl Cl 0.1484 0.1585 'International Tables Vol C Tables 4.2.6.8 and 6.1.1.4'
Ni Ni 0.3393 1.1124 'International Tables Vol C Tables 4.2.6.8 and 6.1.1.4'
O O 0.0106 0.0060 'International Tables Vol C Tables 4.2.6.8 and 6.1.1.4'

loop_
_geom_angle_atom_site_label_1
_geom_angle_atom_site_label_2
_geom_angle_atom_site_label_3
_geom_angle
_geom_angle_site_symmetry_1
_geom_angle_site_symmetry_3
_geom_angle_publ_flag
O1 Ni O2 98.80(7) . . yes
O1 Ni Cl 116.79(5) . . yes
O2 Ni Cl 125.31(5) . . yes
O1 Ni P3 105.21(5) . . yes
O2 Ni P3 97.65(5) . . yes
Cl Ni P3 110.05(3) . . yes
O1 Ni B 68.03(6) . . ?
O2 Ni B 68.71(6) . . ?
Cl Ni B 161.29(5) . . ?
P3 Ni B 52.47(5) . . ?
C1 P3 C15 108.33(11) . . ?
C1 P3 C20 108.40(11) . . ?
C15 P3 C20 103.94(11) . . ?
C1 P3 Ni 113.49(8) . . ?
C15 P3 Ni 112.48(8) . . ?
C20 P3 Ni 109.71(8) . . ?
O2 P2 C16 116.75(10) . . ?
O2 P2 C6 109.02(10) . . ?
C16 P2 C6 110.63(11) . . ?
O2 P2 C2 107.91(10) . . ?
C16 P2 C2 107.82(11) . . ?
C6 P2 C2 103.88(11) . . ?
O1 P1 C49 116.72(10) . . ?
O1 P1 C31 106.45(10) . . ?
C49 P1 C31 107.27(11) . . ?
O1 P1 C7 110.33(11) . . ?
C49 P1 C7 109.24(11) . . ?
C31 P1 C7 106.25(11) . . ?
P2 O2 Ni 137.62(10) . . ?
P1 O1 Ni 137.14(10) . . ?
C4 B C1 104.80(19) . . ?
C4 B C49 109.04(19) . . ?
C1 B C49 113.52(19) . . ?
C4 B C16 105.37(18) . . ?
C1 B C16 113.40(19) . . ?
C49 B C16 110.17(19) . . ?
C4 B Ni 168.87(16) . . ?
C1 B Ni 64.32(11) . . ?
C49 B Ni 78.80(12) . . ?
C16 B Ni 78.33(12) . . ?
B C1 P3 121.11(16) . . ?
B C1 H1A 107.0 . . ?
P3 C1 H1A 107.0 . . ?
B C1 H1B 107.0 . . ?
P3 C1 H1B 107.0 . . ?
H1A C1 H1B 106.8 . . ?
C24 C2 C5 119.7(2) . . ?
C24 C2 P2 119.40(19) . . ?
C5 C2 P2 120.93(19) . . ?
C51 C3 C31 120.3(2) . . ?
C51 C3 H3 119.9 . . ?
C31 C3 H3 119.9 . . ?
C14 C4 C30 114.5(2) . . ?
C14 C4 B 126.0(2) . . ?
C30 C4 B 119.5(2) . . ?
C38 C5 C2 120.0(2) . . ?
C38 C5 H5 120.0 . . ?
C2 C5 H5 120.0 . . ?
C41 C6 C29 118.0(2) . . ?
C41 C6 P2 118.14(19) . . ?
C29 C6 P2 123.64(19) . . ?
C21 C7 C32 119.0(2) . . ?
C21 C7 P1 118.06(19) . . ?
C32 C7 P1 122.89(19) . . ?
C10 C8 C30 120.0(2) . . ?
C10 C8 H8 120.0 . . ?
C30 C8 H8 120.0 . . ?
C50 C9 C40 119.5(2) . . ?
C50 C9 H9 120.3 . . ?
C40 C9 H9 120.3 . . ?
C25 C10 C8 119.1(2) . . ?
C25 C10 H10 120.4 . . ?
C8 C10 H10 120.4 . . ?
C37 C11 C20 120.8(2) . . ?
C37 C11 H11 119.6 . . ?
C20 C11 H11 119.6 . . ?
C27 C12 C17 120.6(3) . . ?
C27 C12 H12 119.7 . . ?
C17 C12 H12 119.7 . . ?
C42 C13 C24 120.2(3) . . ?
C42 C13 H13 119.9 . . ?
C24 C13 H13 119.9 . . ?
C4 C14 C25 122.8(2) . . ?
C4 C14 H14 118.6 . . ?
C25 C14 H14 118.6 . . ?
C40 C15 C18 117.9(2) . . ?
C40 C15 P3 120.20(19) . . ?
C18 C15 P3 121.61(19) . . ?
B C16 P2 124.45(16) . . ?
B C16 H16A 106.2 . . ?
P2 C16 H16A 106.2 . . ?
B C16 H16B 106.2 . . ?
P2 C16 H16B 106.2 . . ?
H16A C16 H16B 106.4 . . ?
C12 C17 C32 119.7(3) . . ?
C12 C17 H17 120.2 . . ?
C32 C17 H17 120.2 . . ?
C39 C18 C15 121.0(2) . . ?
C39 C18 H18 119.5 . . ?
C15 C18 H18 119.5 . . ?
C37 C19 C28 120.3(2) . . ?
C37 C19 H19 119.9 . . ?
C28 C19 H19 119.9 . . ?
C11 C20 C26 118.3(2) . . ?
C11 C20 P3 123.16(19) . . ?
C26 C20 P3 118.51(18) . . ?
C27 C21 C7 120.3(2) . . ?
C27 C21 H21 119.8 . . ?
C7 C21 H21 119.8 . . ?
C35 C22 C31 120.7(2) . . ?
C35 C22 H22 119.6 . . ?
C31 C22 H22 119.6 . . ?
C35 C23 C51 120.2(3) . . ?
C35 C23 H23 119.9 . . ?
C51 C23 H23 119.9 . . ?
C2 C24 C13 119.2(2) . . ?
C2 C24 H24 120.4 . . ?
C13 C24 H24 120.4 . . ?
C10 C25 C14 120.1(2) . . ?
C10 C25 H25 120.0 . . ?
C14 C25 H25 120.0 . . ?
C28 C26 C20 120.8(2) . . ?
C28 C26 H26 119.6 . . ?
C20 C26 H26 119.6 . . ?
C12 C27 C21 120.0(3) . . ?
C12 C27 H27 120.0 . . ?
C21 C27 H27 120.0 . . ?
C19 C28 C26 119.7(2) . . ?
C19 C28 H28 120.1 . . ?
C26 C28 H28 120.1 . . ?
C33 C29 C6 120.7(2) . . ?
C33 C29 H29 119.6 . . ?
C6 C29 H29 119.6 . . ?
C8 C30 C4 123.4(2) . . ?
C8 C30 H30 118.3 . . ?
C4 C30 H30 118.3 . . ?
C3 C31 C22 119.0(2) . . ?
C3 C31 P1 119.36(19) . . ?
C22 C31 P1 121.54(19) . . ?
C17 C32 C7 120.4(2) . . ?
C17 C32 H32 119.8 . . ?
C7 C32 H32 119.8 . . ?
C36 C33 C29 120.3(2) . . ?
C36 C33 H33 119.9 . . ?
C29 C33 H33 119.9 . . ?
C36 C34 C41 120.5(2) . . ?
C36 C34 H34 119.8 . . ?
C41 C34 H34 119.8 . . ?
C22 C35 C23 119.7(2) . . ?
C22 C35 H35 120.2 . . ?
C23 C35 H35 120.2 . . ?
C34 C36 C33 119.8(3) . . ?
C34 C36 H36 120.1 . . ?
C33 C36 H36 120.1 . . ?
C19 C37 C11 120.1(2) . . ?
C19 C37 H37 120.0 . . ?
C11 C37 H37 120.0 . . ?
C42 C38 C5 120.4(3) . . ?
C42 C38 H38 119.8 . . ?
C5 C38 H38 119.8 . . ?
C50 C39 C18 120.5(2) . . ?
C50 C39 H39 119.7 . . ?
C18 C39 H39 119.7 . . ?
C15 C40 C9 121.2(2) . . ?
C15 C40 H40 119.4 . . ?
C9 C40 H40 119.4 . . ?
C34 C41 C6 120.7(2) . . ?
C34 C41 H41 119.7 . . ?
C6 C41 H41 119.7 . . ?
C38 C42 C13 120.6(3) . . ?
C38 C42 H42 119.7 . . ?
C13 C42 H42 119.7 . . ?
C44 C43 C45 120.9(2) . . ?
C44 C43 H43 119.6 . . ?
C45 C43 H43 119.6 . . ?
C43 C44 C46 119.8(3) . . ?
C43 C44 H44 120.1 . . ?
C46 C44 H44 120.1 . . ?
C43 C45 C47 119.5(3) . . ?
C43 C45 H45 120.3 . . ?
C47 C45 H45 120.3 . . ?
C44 C46 C48 120.4(3) . . ?
C44 C46 H46 119.8 . . ?
C48 C46 H46 119.8 . . ?
C45 C47 C48 120.3(3) . . ?
C45 C47 H47 119.9 . . ?
C48 C47 H47 119.9 . . ?
C47 C48 C46 119.1(3) . . ?
C47 C48 H48 120.4 . . ?
C46 C48 H48 120.4 . . ?
B C49 P1 123.52(16) . . ?
B C49 H49A 106.4 . . ?
P1 C49 H49A 106.4 . . ?
B C49 H49B 106.4 . . ?
P1 C49 H49B 106.4 . . ?
H49A C49 H49B 106.5 . . ?
C39 C50 C9 119.9(2) . . ?
C39 C50 H50 120.0 . . ?
C9 C50 H50 120.0 . . ?
C3 C51 C23 120.1(2) . . ?
C3 C51 H51 119.9 . . ?
C23 C51 H51 119.9 . . ?

loop_
_geom_bond_atom_site_label_1
_geom_bond_atom_site_label_2
_geom_bond_distance
_geom_bond_site_symmetry_2
_geom_bond_publ_flag
Ni O1 1.9255(16) . yes
Ni O2 1.9563(15) . yes
Ni Cl 2.2094(7) . yes
Ni P3 2.2944(7) . yes
Ni B 3.820(3) . yes
P3 C1 1.811(2) . ?
P3 C15 1.825(2) . ?
P3 C20 1.826(2) . ?
P2 O2 1.5116(16) . ?
P2 C16 1.781(2) . ?
P2 C6 1.811(2) . ?
P2 C2 1.812(2) . ?
P1 O1 1.5085(16) . ?
P1 C49 1.769(2) . ?
P1 C31 1.800(3) . ?
P1 C7 1.808(2) . ?
B C4 1.654(3) . ?
B C1 1.667(3) . ?
B C49 1.678(3) . ?
B C16 1.684(3) . ?
C1 H1A 0.9900 . ?
C1 H1B 0.9900 . ?
C2 C24 1.392(3) . ?
C2 C5 1.395(3) . ?
C3 C51 1.379(3) . ?
C3 C31 1.386(3) . ?
C3 H3 0.9500 . ?
C4 C14 1.392(3) . ?
C4 C30 1.405(3) . ?
C5 C38 1.381(3) . ?
C5 H5 0.9500 . ?
C6 C41 1.389(3) . ?
C6 C29 1.397(3) . ?
C7 C21 1.393(3) . ?
C7 C32 1.396(3) . ?
C8 C10 1.378(3) . ?
C8 C30 1.383(3) . ?
C8 H8 0.9500 . ?
C9 C50 1.386(3) . ?
C9 C40 1.392(3) . ?
C9 H9 0.9500 . ?
C10 C25 1.371(3) . ?
C10 H10 0.9500 . ?
C11 C37 1.386(3) . ?
C11 C20 1.394(3) . ?
C11 H11 0.9500 . ?
C12 C27 1.379(4) . ?
C12 C17 1.381(3) . ?
C12 H12 0.9500 . ?
C13 C42 1.376(3) . ?
C13 C24 1.399(3) . ?
C13 H13 0.9500 . ?
C14 C25 1.403(3) . ?
C14 H14 0.9500 . ?
C15 C40 1.389(3) . ?
C15 C18 1.395(3) . ?
C16 H16A 0.9900 . ?
C16 H16B 0.9900 . ?
C17 C32 1.385(3) . ?
C17 H17 0.9500 . ?
C18 C39 1.381(3) . ?
C18 H18 0.9500 . ?
C19 C37 1.381(3) . ?
C19 C28 1.382(3) . ?
C19 H19 0.9500 . ?
C20 C26 1.399(3) . ?
C21 C27 1.383(3) . ?
C21 H21 0.9500 . ?
C22 C35 1.373(3) . ?
C22 C31 1.399(3) . ?
C22 H22 0.9500 . ?
C23 C35 1.384(3) . ?
C23 C51 1.386(3) . ?
C23 H23 0.9500 . ?
C24 H24 0.9500 . ?
C25 H25 0.9500 . ?
C26 C28 1.388(3) . ?
C26 H26 0.9500 . ?
C27 H27 0.9500 . ?
C28 H28 0.9500 . ?
C29 C33 1.378(3) . ?
C29 H29 0.9500 . ?
C30 H30 0.9500 . ?
C32 H32 0.9500 . ?
C33 C36 1.374(3) . ?
C33 H33 0.9500 . ?
C34 C36 1.373(3) . ?
C34 C41 1.378(3) . ?
C34 H34 0.9500 . ?
C35 H35 0.9500 . ?
C36 H36 0.9500 . ?
C37 H37 0.9500 . ?
C38 C42 1.365(3) . ?
C38 H38 0.9500 . ?
C39 C50 1.370(4) . ?
C39 H39 0.9500 . ?
C40 H40 0.9500 . ?
C41 H41 0.9500 . ?
C42 H42 0.9500 . ?
C43 C44 1.364(3) . ?
C43 C45 1.376(3) . ?
C43 H43 0.9500 . ?
C44 C46 1.376(4) . ?
C44 H44 0.9500 . ?
C45 C47 1.380(4) . ?
C45 H45 0.9500 . ?
C46 C48 1.384(4) . ?
C46 H46 0.9500 . ?
C47 C48 1.384(4) . ?
C47 H47 0.9500 . ?
C48 H48 0.9500 . ?
C49 H49A 0.9900 . ?
C49 H49B 0.9900 . ?
C50 H50 0.9500 . ?
C51 H51 0.9500 . ?
